data_1502765
loop_
_publ_author_name
'Wang, Weizhi'
'Lin, Tingting'
'Wang, Min'
'Liu, Tian-Xi'
'Ren, Lulu'
'Chen, Dan'
'Huang, Shu'

_publ_section_title
;
 Aggregation emission properties of oligomers based on
 tetraphenylethylene.
;
_journal_issue 18
_journal_name_full 'The journal of physical chemistry. B'
_journal_page_first 5983
_journal_page_last 5988
_journal_paper_doi 10.1021/jp911311j
_journal_volume 114
_journal_year 2010
_chemical_absolute_configuration rm
_chemical_formula_sum 'C40 H28 O2'
_chemical_formula_weight 540.62
_chemical_name_systematic
; 
 ? 
;
_space_group_IT_number 15
_symmetry_cell_setting monoclinic
_symmetry_space_group_name_Hall '-C 2yc'
_symmetry_space_group_name_H-M 'C 1 2/c 1'
_atom_sites_solution_hydrogens geom
_atom_sites_solution_primary direct
_atom_sites_solution_secondary difmap
_audit_creation_method SHELXL-97
_cell_angle_alpha 90.00
_cell_angle_beta 98.437(2)
_cell_angle_gamma 90.00
_cell_formula_units_Z 4
_cell_length_a 16.698(3)
_cell_length_b 10.5516(19)
_cell_length_c 16.706(3)
_cell_measurement_temperature 296(2)
_cell_volume 2911.6(9)
_computing_structure_refinement 'SHELXL-97 (Sheldrick, 1997)'
_computing_structure_solution 'SHELXS-97 (Sheldrick, 1990)'
_diffrn_ambient_temperature 296(2)
_diffrn_measured_fraction_theta_full 0.985
_diffrn_measured_fraction_theta_max 0.985
_diffrn_radiation_monochromator graphite
_diffrn_radiation_source 'fine-focus sealed tube'
_diffrn_radiation_type MoK\a
_diffrn_radiation_wavelength 0.71073
_diffrn_reflns_av_R_equivalents 0.0264
_diffrn_reflns_av_sigmaI/netI 0.0237
_diffrn_reflns_limit_h_max 21
_diffrn_reflns_limit_h_min -20
_diffrn_reflns_limit_k_max 13
_diffrn_reflns_limit_k_min -13
_diffrn_reflns_limit_l_max 21
_diffrn_reflns_limit_l_min -21
_diffrn_reflns_number 11361
_diffrn_reflns_theta_full 27.00
_diffrn_reflns_theta_max 27.00
_diffrn_reflns_theta_min 2.29
_exptl_absorpt_coefficient_mu 0.075
_exptl_absorpt_correction_T_max 1.0
_exptl_absorpt_correction_T_min 0.874875
_exptl_absorpt_correction_type multi-scan
_exptl_crystal_density_diffrn 1.233
_exptl_crystal_density_method 'not measured'
_exptl_crystal_F_000 1136
_exptl_crystal_size_max 0.64
_exptl_crystal_size_mid 0.6
_exptl_crystal_size_min 0.24
_refine_diff_density_max 0.162
_refine_diff_density_min -0.207
_refine_diff_density_rms 0.026
_refine_ls_extinction_coef 0.0016(4)
_refine_ls_extinction_expression Fc^*^=kFc[1+0.001xFc^2^\l^3^/sin(2\q)]^-1/4^
_refine_ls_extinction_method SHELXL
_refine_ls_goodness_of_fit_ref 1.040
_refine_ls_hydrogen_treatment constr
_refine_ls_matrix_type full
_refine_ls_number_parameters 192
_refine_ls_number_reflns 3138
_refine_ls_number_restraints 0
_refine_ls_restrained_S_all 1.040
_refine_ls_R_factor_all 0.0527
_refine_ls_R_factor_gt 0.0381
_refine_ls_shift/su_max 0.001
_refine_ls_shift/su_mean 0.000
_refine_ls_structure_factor_coef Fsqd
_refine_ls_weighting_details 'calc w=1/[\s^2^(Fo^2^)+(0.0422P)^2^+0.9307P] where P=(Fo^2^+2Fc^2^)/3'
_refine_ls_weighting_scheme calc
_refine_ls_wR_factor_gt 0.0939
_refine_ls_wR_factor_ref 0.1029
_reflns_number_gt 2399
_reflns_number_total 3138
_reflns_threshold_expression >2sigma(I)
_cod_data_source_file jp911311j_si_001.cif
_cod_data_source_block 2
_cod_depositor_comments
;
The following automatic conversions were performed:

'_symmetry_cell_setting' value 'Monoclinic' changed to 'monoclinic'
according to /home/saulius/struct/CIF-dictionaries/cif_core.dic
dictionary named 'cif_core.dic' version 2.4.2 from
2011-04-26.

'_exptl_absorpt_correction_type' value 'Multi-scan'
changed to 'multi-scan' according to
/home/saulius/struct/CIF-dictionaries/cif_core.dic dictionary named
'cif_core.dic' version 2.4.2 from 2011-04-26.

Automatic conversion script
Id: cif_fix_values 1715 2011-07-08 13:25:40Z adriana 
;
_cod_original_sg_symbol_H-M C2/c
_cod_database_code 1502765

loop_
_symmetry_equiv_pos_as_xyz
'x, y, z'
'-x, y, -z+1/2'
'x+1/2, y+1/2, z'
'-x+1/2, y+1/2, -z+1/2'
'-x, -y, -z'
'x, -y, z-1/2'
'-x+1/2, -y+1/2, -z'
'x+1/2, -y+1/2, z-1/2'

loop_
_atom_site_label
_atom_site_type_symbol
_atom_site_fract_x
_atom_site_fract_y
_atom_site_fract_z
_atom_site_U_iso_or_equiv
_atom_site_adp_type
_atom_site_occupancy
_atom_site_symmetry_multiplicity
_atom_site_calc_flag
_atom_site_refinement_flags
C7 C 0.0000 0.40870(15) 0.2500 0.0397(4) Uani 1 2 d S
C9 C 0.05465(7) 0.33388(10) 0.20511(7) 0.0385(3) Uani 1 1 d .
C10 C 0.02777(7) 0.22654(11) 0.16075(7) 0.0421(3) Uani 1 1 d .
H10 H -0.0260 0.2018 0.1580 0.051 Uiso 1 1 calc R
C11 C 0.07924(7) 0.15580(12) 0.12059(7) 0.0446(3) Uani 1 1 d .
H11 H 0.0594 0.0858 0.0901 0.054 Uiso 1 1 calc R
C12 C 0.13649(7) 0.36509(12) 0.21045(8) 0.0484(3) Uani 1 1 d .
H12 H 0.1564 0.4355 0.2404 0.058 Uiso 1 1 calc R
C1 C 0.03394(7) 0.61405(11) 0.18809(7) 0.0422(3) Uani 1 1 d .
C8 C 0.0000 0.53725(15) 0.2500 0.0401(4) Uani 1 2 d S
C13 C 0.16029(7) 0.18853(12) 0.12549(7) 0.0449(3) Uani 1 1 d .
C16 C 0.19648(8) 0.05791(12) 0.00418(8) 0.0490(3) Uani 1 1 d .
C15 C 0.21994(8) 0.11305(13) 0.08655(9) 0.0555(3) Uani 1 1 d .
C17 C 0.13156(8) 0.10219(13) -0.04935(8) 0.0537(3) Uani 1 1 d .
H17 H 0.1001 0.1680 -0.0339 0.064 Uiso 1 1 calc R
C2 C 0.08722(8) 0.71312(12) 0.20961(8) 0.0516(3) Uani 1 1 d .
H2 H 0.1061 0.7282 0.2639 0.062 Uiso 1 1 calc R
C14 C 0.18803(8) 0.29326(13) 0.17201(8) 0.0518(3) Uani 1 1 d .
H14 H 0.2425 0.3151 0.1772 0.062 Uiso 1 1 calc R
C3 C 0.08525(10) 0.76840(15) 0.07057(10) 0.0691(4) Uani 1 1 d .
H3 H 0.1021 0.8203 0.0312 0.083 Uiso 1 1 calc R
O1 O 0.28805(7) 0.09726(14) 0.12249(8) 0.0944(4) Uani 1 1 d .
C4 C 0.00692(9) 0.59409(13) 0.10658(8) 0.0548(3) Uani 1 1 d .
H4 H -0.0292 0.5286 0.0908 0.066 Uiso 1 1 calc R
C18 C 0.24314(9) -0.03884(15) -0.02142(10) 0.0681(4) Uani 1 1 d .
H18 H 0.2877 -0.0692 0.0132 0.082 Uiso 1 1 calc R
C5 C 0.11264(9) 0.78972(14) 0.15108(10) 0.0652(4) Uani 1 1 d .
H5 H 0.1484 0.8559 0.1662 0.078 Uiso 1 1 calc R
C19 C 0.15948(11) -0.04624(17) -0.14933(10) 0.0728(5) Uani 1 1 d .
H19 H 0.1471 -0.0813 -0.2007 0.087 Uiso 1 1 calc R
C6 C 0.03312(10) 0.67032(15) 0.04883(9) 0.0661(4) Uani 1 1 d .
H6 H 0.0151 0.6549 -0.0057 0.079 Uiso 1 1 calc R
C20 C 0.11285(9) 0.04967(15) -0.12570(9) 0.0637(4) Uani 1 1 d .
H20 H 0.0686 0.0795 -0.1610 0.076 Uiso 1 1 calc R
C21 C 0.22389(11) -0.08992(17) -0.09744(12) 0.0804(5) Uani 1 1 d .
H21 H 0.2553 -0.1552 -0.1136 0.096 Uiso 1 1 calc R

loop_
_atom_site_aniso_label
_atom_site_aniso_U_11
_atom_site_aniso_U_22
_atom_site_aniso_U_33
_atom_site_aniso_U_23
_atom_site_aniso_U_13
_atom_site_aniso_U_12
C7 0.0437(9) 0.0396(9) 0.0357(8) 0.000 0.0058(7) 0.000
C9 0.0439(7) 0.0357(6) 0.0366(6) 0.0031(4) 0.0083(5) 0.0001(5)
C10 0.0427(7) 0.0432(6) 0.0420(6) -0.0013(5) 0.0116(5) -0.0061(5)
C11 0.0518(7) 0.0410(6) 0.0422(6) -0.0042(5) 0.0107(5) -0.0037(5)
C12 0.0471(7) 0.0414(6) 0.0565(7) -0.0065(6) 0.0065(6) -0.0046(5)
C1 0.0481(7) 0.0364(6) 0.0436(6) 0.0018(5) 0.0110(5) 0.0056(5)
C8 0.0443(9) 0.0383(8) 0.0379(8) 0.000 0.0061(7) 0.000
C13 0.0454(7) 0.0450(7) 0.0454(6) 0.0016(5) 0.0108(5) 0.0028(5)
C16 0.0456(7) 0.0460(7) 0.0593(8) -0.0018(6) 0.0203(6) 0.0002(6)
C15 0.0486(8) 0.0575(8) 0.0615(8) -0.0024(7) 0.0111(6) 0.0074(6)
C17 0.0559(8) 0.0532(8) 0.0557(8) 0.0010(6) 0.0205(6) 0.0049(6)
C2 0.0527(8) 0.0459(7) 0.0570(8) 0.0008(6) 0.0106(6) -0.0028(6)
C14 0.0402(7) 0.0519(7) 0.0636(8) -0.0030(6) 0.0091(6) -0.0029(6)
C3 0.0784(11) 0.0607(9) 0.0759(10) 0.0276(8) 0.0366(9) 0.0137(8)
O1 0.0588(7) 0.1259(11) 0.0931(9) -0.0345(8) -0.0066(6) 0.0327(7)
C4 0.0714(9) 0.0480(7) 0.0447(7) 0.0025(6) 0.0080(6) 0.0020(6)
C18 0.0551(9) 0.0659(9) 0.0860(11) -0.0118(8) 0.0188(8) 0.0121(7)
C5 0.0598(9) 0.0505(8) 0.0888(11) 0.0122(8) 0.0232(8) -0.0043(7)
C19 0.0739(11) 0.0806(11) 0.0701(10) -0.0256(9) 0.0309(9) -0.0224(9)
C6 0.0918(12) 0.0627(9) 0.0466(7) 0.0122(7) 0.0191(7) 0.0161(9)
C20 0.0619(9) 0.0739(10) 0.0572(8) 0.0007(7) 0.0149(7) -0.0083(8)
C21 0.0740(11) 0.0747(11) 0.0978(13) -0.0333(10) 0.0307(10) 0.0065(9)

loop_
_atom_type_symbol
_atom_type_description
_atom_type_scat_dispersion_real
_atom_type_scat_dispersion_imag
_atom_type_scat_source
C C 0.0033 0.0016 'International Tables Vol C Tables 4.2.6.8 and 6.1.1.4'
H H 0.0000 0.0000 'International Tables Vol C Tables 4.2.6.8 and 6.1.1.4'
O O 0.0106 0.0060 'International Tables Vol C Tables 4.2.6.8 and 6.1.1.4'

loop_
_geom_angle_atom_site_label_1
_geom_angle_atom_site_label_2
_geom_angle_atom_site_label_3
_geom_angle
_geom_angle_site_symmetry_3
C8 C7 C9 122.00(7) .
C8 C7 C9 122.00(7) 2
C9 C7 C9 116.00(13) 2
C10 C9 C12 117.55(11) .
C10 C9 C7 121.73(10) .
C12 C9 C7 120.60(10) .
C11 C10 C9 121.49(11) .
C11 C10 H10 119.3 .
C9 C10 H10 119.3 .
C10 C11 C13 120.46(11) .
C10 C11 H11 119.8 .
C13 C11 H11 119.8 .
C14 C12 C9 120.95(11) .
C14 C12 H12 119.5 .
C9 C12 H12 119.5 .
C2 C1 C4 118.26(12) .
C2 C1 C8 121.70(11) .
C4 C1 C8 119.81(11) .
C7 C8 C1 122.95(7) .
C7 C8 C1 122.95(7) 2
C1 C8 C1 114.10(14) 2
C11 C13 C14 118.22(11) .
C11 C13 C15 123.19(11) .
C14 C13 C15 118.52(11) .
C17 C16 C18 118.13(14) .
C17 C16 C15 122.67(12) .
C18 C16 C15 119.15(13) .
O1 C15 C16 120.09(12) .
O1 C15 C13 119.45(13) .
C16 C15 C13 120.46(11) .
C16 C17 C20 120.72(13) .
C16 C17 H17 119.6 .
C20 C17 H17 119.6 .
C5 C2 C1 120.64(13) .
C5 C2 H2 119.7 .
C1 C2 H2 119.7 .
C12 C14 C13 121.27(12) .
C12 C14 H14 119.4 .
C13 C14 H14 119.4 .
C6 C3 C5 119.44(13) .
C6 C3 H3 120.3 .
C5 C3 H3 120.3 .
C6 C4 C1 120.58(14) .
C6 C4 H4 119.7 .
C1 C4 H4 119.7 .
C21 C18 C16 120.48(15) .
C21 C18 H18 119.8 .
C16 C18 H18 119.8 .
C3 C5 C2 120.26(14) .
C3 C5 H5 119.9 .
C2 C5 H5 119.9 .
C21 C19 C20 119.79(15) .
C21 C19 H19 120.1 .
C20 C19 H19 120.1 .
C3 C6 C4 120.80(14) .
C3 C6 H6 119.6 .
C4 C6 H6 119.6 .
C19 C20 C17 120.03(15) .
C19 C20 H20 120.0 .
C17 C20 H20 120.0 .
C19 C21 C18 120.83(15) .
C19 C21 H21 119.6 .
C18 C21 H21 119.6 .

loop_
_geom_bond_atom_site_label_1
_geom_bond_atom_site_label_2
_geom_bond_distance
_geom_bond_site_symmetry_2
C7 C8 1.356(2) .
C7 C9 1.4898(14) .
C7 C9 1.4898(14) 2
C9 C10 1.3915(16) .
C9 C12 1.3956(17) .
C10 C11 1.3839(17) .
C10 H10 0.9300 .
C11 C13 1.3875(17) .
C11 H11 0.9300 .
C12 C14 1.3746(18) .
C12 H12 0.9300 .
C1 C2 1.3855(17) .
C1 C4 1.3863(17) .
C1 C8 1.4898(15) .
C8 C1 1.4898(15) 2
C13 C14 1.3907(18) .
C13 C15 1.4966(18) .
C16 C17 1.3816(19) .
C16 C18 1.3892(19) .
C16 C15 1.4924(19) .
C15 O1 1.2171(16) .
C17 C20 1.384(2) .
C17 H17 0.9300 .
C2 C5 1.3825(19) .
C2 H2 0.9300 .
C14 H14 0.9300 .
C3 C6 1.367(2) .
C3 C5 1.374(2) .
C3 H3 0.9300 .
C4 C6 1.3759(19) .
C4 H4 0.9300 .
C18 C21 1.374(2) .
C18 H18 0.9300 .
C5 H5 0.9300 .
C19 C21 1.359(3) .
C19 C20 1.370(2) .
C19 H19 0.9300 .
C6 H6 0.9300 .
C20 H20 0.9300 .
C21 H21 0.9300 .

loop_
_geom_torsion_atom_site_label_1
_geom_torsion_atom_site_label_2
_geom_torsion_atom_site_label_3
_geom_torsion_atom_site_label_4
_geom_torsion
_geom_torsion_site_symmetry_1
_geom_torsion_site_symmetry_4
C8 C7 C9 C10 -137.92(8) . .
C9 C7 C9 C10 42.08(8) 2 .
C8 C7 C9 C12 46.14(12) . .
C9 C7 C9 C12 -133.86(12) 2 .
C12 C9 C10 C11 -2.52(17) . .
C7 C9 C10 C11 -178.58(10) . .
C9 C10 C11 C13 1.82(18) . .
C10 C9 C12 C14 1.08(18) . .
C7 C9 C12 C14 177.19(11) . .
C9 C7 C8 C1 18.96(8) . .
C9 C7 C8 C1 -161.04(8) 2 .
C9 C7 C8 C1 -161.04(8) . 2
C9 C7 C8 C1 18.96(8) 2 2
C2 C1 C8 C7 -131.03(10) . .
C4 C1 C8 C7 54.55(12) . .
C2 C1 C8 C1 48.97(10) . 2
C4 C1 C8 C1 -125.45(12) . 2
C10 C11 C13 C14 0.38(18) . .
C10 C11 C13 C15 177.30(12) . .
C17 C16 C15 O1 -159.59(15) . .
C18 C16 C15 O1 18.0(2) . .
C17 C16 C15 C13 20.1(2) . .
C18 C16 C15 C13 -162.27(13) . .
C11 C13 C15 O1 -140.06(15) . .
C14 C13 C15 O1 36.9(2) . .
C11 C13 C15 C16 40.22(19) . .
C14 C13 C15 C16 -142.87(13) . .
C18 C16 C17 C20 1.2(2) . .
C15 C16 C17 C20 178.84(13) . .
C4 C1 C2 C5 -0.06(19) . .
C8 C1 C2 C5 -174.56(12) . .
C9 C12 C14 C13 1.1(2) . .
C11 C13 C14 C12 -1.81(19) . .
C15 C13 C14 C12 -178.88(12) . .
C2 C1 C4 C6 0.6(2) . .
C8 C1 C4 C6 175.17(12) . .
C17 C16 C18 C21 -1.1(2) . .
C15 C16 C18 C21 -178.84(14) . .
C6 C3 C5 C2 -0.4(2) . .
C1 C2 C5 C3 0.0(2) . .
C5 C3 C6 C4 1.0(2) . .
C1 C4 C6 C3 -1.0(2) . .
C21 C19 C20 C17 0.3(2) . .
C16 C17 C20 C19 -0.8(2) . .
C20 C19 C21 C18 -0.2(3) . .
C16 C18 C21 C19 0.6(3) . .
